data_4314445
loop_
_publ_author_name
'Alexander E. J. Broomsgrove'
'David A. Addy'
'Angela Di Paolo'
'Ian R. Morgan'
'Christopher Bresner'
'Victoria Chislett'
'Ian A. Fallis'
'Amber L. Thompson'
'Dragoslav Vidovic'
'Simon Aldridge'

_publ_contact_author 'Simon Aldridge'
_publ_section_title
;
 Evaluation of Electronics, Electrostatics and Hydrogen Bond Cooperativity
 in the Binding of Cyanide and Fluoride by Lewis Acidic Ferrocenylboranes
;
_journal_name_full 'Inorganic Chemistry'
_journal_page_first 157
_journal_page_last 173
_journal_paper_doi 10.1021/ic901673u
_journal_volume 49
_journal_year 2010
_chemical_absolute_configuration ad
_chemical_formula_moiety 'C26 H25 B1 F2 Fe1'
_chemical_formula_sum 'C26 H25 B F2 Fe'
_chemical_formula_weight 442.14
_chemical_melting_point ?
_space_group_IT_number 19
_symmetry_cell_setting orthorhombic
_symmetry_space_group_name_Hall 'P 2ac 2ab'
_symmetry_space_group_name_H-M 'P 21 21 21'
_atom_sites_solution_hydrogens geom
_atom_sites_solution_primary direct
_audit_creation_date 09-08-14
_audit_creation_method CRYSTALS_ver_12.90
_cell_angle_alpha 90
_cell_angle_beta 90
_cell_angle_gamma 90
_cell_formula_units_Z 4
_cell_length_a 7.9136(1)
_cell_length_b 10.5933(2)
_cell_length_c 25.2332(5)
_cell_measurement_reflns_used 2741
_cell_measurement_temperature 150
_cell_measurement_theta_max 27
_cell_measurement_theta_min 5
_cell_volume 2115.33(6)
_computing_cell_refinement 'DENZO/SCALEPACK (Otwinowski & Minor, 1997)'
_computing_data_collection 'COLLECT (Nonius, 2001).'
_computing_data_reduction 'DENZO/SCALEPACK (Otwinowski & Minor, 1997)'
_computing_molecular_graphics 'CAMERON (Watkin et al., 1996)'
_computing_publication_material 'CRYSTALS (Betteridge et al., 2003)'
_computing_structure_refinement 'CRYSTALS (Betteridge et al., 2003)'
_computing_structure_solution 'SIR92 (Altomare et al., 1994)'
_diffrn_ambient_temperature 150
_diffrn_measured_fraction_theta_full 0.990
_diffrn_measured_fraction_theta_max 0.989
_diffrn_measurement_device 'Nonius KappaCCD'
_diffrn_measurement_device_type Area
_diffrn_measurement_method \w
_diffrn_radiation_monochromator graphite
_diffrn_radiation_type 'Mo K\a'
_diffrn_radiation_wavelength 0.71073
_diffrn_reflns_av_R_equivalents 0.064
_diffrn_reflns_limit_h_max 10
_diffrn_reflns_limit_h_min -10
_diffrn_reflns_limit_k_max 13
_diffrn_reflns_limit_k_min -13
_diffrn_reflns_limit_l_max 32
_diffrn_reflns_limit_l_min -32
_diffrn_reflns_number 22029
_diffrn_reflns_theta_full 26.939
_diffrn_reflns_theta_max 27.489
_diffrn_reflns_theta_min 5.153
_diffrn_standards_number 0
_exptl_absorpt_coefficient_mu 0.740
_exptl_absorpt_correction_T_max 0.97
_exptl_absorpt_correction_T_min 0.92
_exptl_absorpt_correction_type multi-scan
_exptl_absorpt_process_details 'DENZO/SCALEPACK (Otwinowski & Minor, 1997)'
_exptl_crystal_colour red
_exptl_crystal_density_diffrn 1.388
_exptl_crystal_density_meas ?
_exptl_crystal_density_method 'not measured'
_exptl_crystal_description plate
_exptl_crystal_F_000 920
_exptl_crystal_size_max 0.240
_exptl_crystal_size_mid 0.100
_exptl_crystal_size_min 0.040
_refine_diff_density_max 0.43
_refine_diff_density_min -0.39
_refine_ls_abs_structure_details 'Flack (1983), 1928 Friedel-pairs'
_refine_ls_abs_structure_Flack 0.51(2)
_refine_ls_extinction_method None
_refine_ls_goodness_of_fit_ref 0.9785
_refine_ls_hydrogen_treatment constr
_refine_ls_matrix_type full
_refine_ls_number_parameters 272
_refine_ls_number_reflns 2746
_refine_ls_number_restraints 0
_refine_ls_R_factor_all 0.0479
_refine_ls_R_factor_gt 0.0349
_refine_ls_shift/su_max 0.0011952
_refine_ls_structure_factor_coef Fsqd
_refine_ls_weighting_details
;
 Method= Modified Sheldrick 
 w=1/[\s^2^(F^2^) + ( 0.04P)^2^ + 0.53P] 
 ,where P=(max(Fo^2^,0) + 2Fc^2^)/3 
;
_refine_ls_weighting_scheme calc
_refine_ls_wR_factor_all 0.0808
_refine_ls_wR_factor_gt 0.0760
_refine_ls_wR_factor_ref 0.0808
_reflns_limit_h_max 10
_reflns_limit_h_min 0
_reflns_limit_k_max 13
_reflns_limit_k_min 0
_reflns_limit_l_max 32
_reflns_limit_l_min 0
_reflns_number_gt 2302
_reflns_number_total 4674
_reflns_threshold_expression I>2.0\s(I)
_oxford_diffrn_Wilson_B_factor 2.57
_oxford_diffrn_Wilson_scale 12.55
_oxford_refine_ls_r_factor_ref 0.0479
_oxford_refine_ls_scale 0.2870(3)
_oxford_reflns_number_all 2746
_oxford_reflns_threshold_expression_ref I>-3.0\s(I)
_oxford_structure_analysis_title 054abdv08
_cod_data_source_file ic901673u_si_002_02.cif
_cod_data_source_block 4
_cod_depositor_comments
;
The following automatic conversions were performed:
'_symmetry_cell_setting' value 'Orthorhombic' changed to 'orthorhombic'
according to '/home/adriana/struct/CIF-dictionaries/cif_core.dic'
dictionary named 'cif_core.dic' version 2.4.1 from 2010-06-29.

Automatic conversion script
Id: cif_fix_enum 1555 2011-01-17 13:19:09Z saulius 

The following automatic conversions were performed:

'_chemical_melting_point' value 'not measured' was changed to '?' -
the value is undefined or not given.

Automatic conversion script
Id: cif_fix_values 1569 2011-02-09 13:29:24Z adriana 

The following automatic conversions were performed:

'_exptl_crystal_density_meas' value 'not measured' was changed to '?'
- the value is perceived as not measured.

Automatic conversion script
Id: cif_fix_values 3008 2015-01-20 13:52:24Z robertas 
;
_cod_original_sg_symbol_H-M 'P 21 21 21 '
_cod_original_formula_sum 'C26 H25 B1 F2 Fe1'
_cod_database_code 4314445

loop_
_symmetry_equiv_pos_as_xyz
x,y,z
x+1/2,-y+1/2,-z
-x,y+1/2,-z+1/2
-x+1/2,-y,z+1/2

loop_
_atom_site_label
_atom_site_type_symbol
_atom_site_fract_x
_atom_site_fract_y
_atom_site_fract_z
_atom_site_U_iso_or_equiv
_atom_site_occupancy
_atom_site_adp_type
_atom_site_refinement_flags_posn
_atom_site_refinement_flags_adp
_atom_site_refinement_flags_occupancy
_atom_site_disorder_assembly
_atom_site_disorder_group
_oxford_atom_site_special_shape
_atom_site_attached_hydrogens
Fe1 Fe 0.63511(5) 0.38562(4) 0.585750(16) 0.0316 1.0000 Uani . . . . . . .
C2 C 0.6575(4) 0.2187(3) 0.54752(11) 0.0307 1.0000 Uani . . . . . . .
C3 C 0.7043(4) 0.1993(3) 0.60223(11) 0.0287 1.0000 Uani . . . . . . .
C4 C 0.8431(4) 0.2846(3) 0.61143(12) 0.0333 1.0000 Uani . . . . . . .
C5 C 0.8804(4) 0.3501(3) 0.56394(11) 0.0387 1.0000 Uani . . . . . . .
C6 C 0.7655(4) 0.3086(3) 0.52417(12) 0.0370 1.0000 Uani . . . . . . .
B7 B 0.6242(4) 0.1025(3) 0.64067(12) 0.0271 1.0000 Uani . . . . . . .
C8 C 0.7084(3) 0.0784(3) 0.69781(11) 0.0284 1.0000 Uani . . . . . . .
C9 C 0.7755(4) -0.0428(3) 0.70980(11) 0.0308 1.0000 Uani . . . . . . .
C10 C 0.7506(4) -0.1569(3) 0.67429(13) 0.0369 1.0000 Uani . . . . . . .
C11 C 0.8718(4) -0.0614(3) 0.75540(11) 0.0341 1.0000 Uani . . . . . . .
C12 C 0.8932(4) 0.0372(3) 0.79027(11) 0.0382 1.0000 Uani . . . . . . .
F13 F 0.9871(3) 0.01794(19) 0.83481(7) 0.0546 1.0000 Uani . . . . . . .
C14 C 0.8226(4) 0.1526(3) 0.78239(11) 0.0337 1.0000 Uani . . . . . . .
C15 C 0.7300(4) 0.1745(3) 0.73599(12) 0.0320 1.0000 Uani . . . . . . .
C16 C 0.6517(5) 0.3038(3) 0.73114(12) 0.0376 1.0000 Uani . . . . . . .
C17 C 0.4702(4) 0.0203(3) 0.61976(11) 0.0298 1.0000 Uani . . . . . . .
C18 C 0.4844(4) -0.0626(3) 0.57574(11) 0.0302 1.0000 Uani . . . . . . .
C19 C 0.3466(4) -0.1351(3) 0.55961(11) 0.0356 1.0000 Uani . . . . . . .
C20 C 0.1958(4) -0.1225(3) 0.58572(13) 0.0381 1.0000 Uani . . . . . . .
F21 F 0.0618(2) -0.1944(2) 0.56978(8) 0.0554 1.0000 Uani . . . . . . .
C22 C 0.1747(4) -0.0416(3) 0.62799(12) 0.0386 1.0000 Uani . . . . . . .
C23 C 0.3113(4) 0.0287(3) 0.64540(11) 0.0321 1.0000 Uani . . . . . . .
C24 C 0.2853(4) 0.1162(3) 0.69188(12) 0.0431 1.0000 Uani . . . . . . .
C25 C 0.6472(4) -0.0817(3) 0.54538(12) 0.0375 1.0000 Uani . . . . . . .
C26 C 0.5718(6) 0.5287(3) 0.63685(14) 0.0528 1.0000 Uani . . . . . . .
C27 C 0.4297(5) 0.4518(3) 0.62760(14) 0.0465 1.0000 Uani . . . . . . .
C28 C 0.3949(5) 0.4523(3) 0.57282(14) 0.0516 1.0000 Uani . . . . . . .
C29 C 0.5173(6) 0.5314(3) 0.54858(15) 0.0588 1.0000 Uani . . . . . . .
C30 C 0.6282(6) 0.5780(3) 0.58816(16) 0.0587 1.0000 Uani . . . . . . .
H21 H 0.5586 0.1792 0.5302 0.0389 1.0000 Uiso R . . . . . .
H61 H 0.7604 0.3403 0.4868 0.0456 1.0000 Uiso R . . . . . .
H101 H 0.7983 -0.2304 0.6907 0.0570 1.0000 Uiso R . . . . . .
H103 H 0.6304 -0.1722 0.6679 0.0577 1.0000 Uiso R . . . . . .
H102 H 0.8046 -0.1445 0.6396 0.0570 1.0000 Uiso R . . . . . .
H111 H 0.9210 -0.1422 0.7631 0.0421 1.0000 Uiso R . . . . . .
H141 H 0.8375 0.2183 0.8077 0.0393 1.0000 Uiso R . . . . . .
H163 H 0.7385 0.3685 0.7370 0.0610 1.0000 Uiso R . . . . . .
H161 H 0.5650 0.3118 0.7573 0.0606 1.0000 Uiso R . . . . . .
H162 H 0.6043 0.3149 0.6964 0.0602 1.0000 Uiso R . . . . . .
H191 H 0.3562 -0.1926 0.5304 0.0444 1.0000 Uiso R . . . . . .
H221 H 0.0667 -0.0326 0.6444 0.0484 1.0000 Uiso R . . . . . .
H241 H 0.1720 0.1074 0.7066 0.0655 1.0000 Uiso R . . . . . .
H243 H 0.3661 0.0974 0.7204 0.0655 1.0000 Uiso R . . . . . .
H242 H 0.3017 0.2030 0.6821 0.0652 1.0000 Uiso R . . . . . .
H251 H 0.6314 -0.0546 0.5088 0.0553 1.0000 Uiso R . . . . . .
H253 H 0.6771 -0.1701 0.5447 0.0550 1.0000 Uiso R . . . . . .
H252 H 0.7430 -0.0352 0.5597 0.0555 1.0000 Uiso R . . . . . .
H291 H 0.5272 0.5482 0.5098 0.0714 1.0000 Uiso R . . . . . .
H301 H 0.7313 0.6343 0.5817 0.0711 1.0000 Uiso R . . . . . .
H41 H 0.9027 0.2951 0.6460 0.0403 1.0000 Uiso R . . . . . .
H261 H 0.6273 0.5443 0.6727 0.0677 1.0000 Uiso R . . . . . .
H51 H 0.9610 0.4242 0.5604 0.0485 1.0000 Uiso R . . . . . .
H271 H 0.3673 0.4025 0.6554 0.0598 1.0000 Uiso R . . . . . .
H281 H 0.3106 0.3935 0.5529 0.0653 1.0000 Uiso R . . . . . .

loop_
_atom_site_aniso_label
_atom_site_aniso_U_11
_atom_site_aniso_U_22
_atom_site_aniso_U_33
_atom_site_aniso_U_23
_atom_site_aniso_U_13
_atom_site_aniso_U_12
Fe1 0.0372(2) 0.02566(19) 0.0319(2) 0.00174(17) 0.0007(2) -0.00028(19)
C2 0.0303(15) 0.0296(13) 0.0324(14) -0.0034(11) 0.0005(13) -0.0003(13)
C3 0.0298(14) 0.0235(13) 0.0327(15) -0.0024(11) -0.0009(12) 0.0026(12)
C4 0.0296(15) 0.0335(14) 0.0368(15) -0.0024(12) -0.0018(13) -0.0021(14)
C5 0.0347(15) 0.0429(16) 0.0384(16) 0.0004(13) 0.0053(14) -0.0084(15)
C6 0.0408(17) 0.0387(16) 0.0316(15) -0.0004(13) 0.0048(13) -0.0014(15)
B7 0.0263(14) 0.0236(13) 0.0315(14) -0.0038(12) 0.0046(13) 0.0055(15)
C8 0.0247(13) 0.0263(13) 0.0342(15) 0.0015(11) 0.0035(12) -0.0014(11)
C9 0.0302(15) 0.0269(14) 0.0354(15) 0.0042(12) 0.0055(12) -0.0042(12)
C10 0.0345(15) 0.0273(13) 0.0487(18) -0.0005(13) 0.0023(14) 0.0042(13)
C11 0.0330(14) 0.0295(13) 0.0398(15) 0.0087(12) -0.0006(14) 0.0025(14)
C12 0.0395(17) 0.0444(17) 0.0308(15) 0.0082(13) -0.0040(14) -0.0036(15)
F13 0.0687(13) 0.0499(11) 0.0451(10) 0.0061(9) -0.0222(10) 0.0076(11)
C14 0.0380(16) 0.0330(14) 0.0301(14) 0.0013(12) -0.0017(12) -0.0033(13)
C15 0.0358(16) 0.0272(13) 0.0331(15) 0.0025(12) 0.0020(13) 0.0005(13)
C16 0.0496(19) 0.0292(13) 0.0340(15) -0.0031(12) -0.0015(15) 0.0055(16)
C17 0.0349(15) 0.0237(13) 0.0307(14) 0.0020(11) -0.0001(12) 0.0017(13)
C18 0.0314(14) 0.0242(12) 0.0349(15) 0.0001(12) 0.0000(13) -0.0007(12)
C19 0.0411(17) 0.0293(15) 0.0364(15) -0.0022(12) -0.0043(13) -0.0023(15)
C20 0.0350(14) 0.0355(15) 0.0439(15) -0.0007(16) -0.0069(14) -0.0117(14)
F21 0.0421(11) 0.0609(13) 0.0632(13) -0.0044(11) -0.0059(9) -0.0222(11)
C22 0.0323(16) 0.0403(17) 0.0433(17) 0.0062(14) 0.0041(13) -0.0028(14)
C23 0.0349(15) 0.0264(13) 0.0349(15) 0.0034(12) 0.0022(12) 0.0001(13)
C24 0.0407(16) 0.0388(15) 0.0497(18) 0.0000(16) 0.0143(15) -0.0030(17)
C25 0.0425(17) 0.0301(14) 0.0400(15) -0.0053(12) 0.0092(15) -0.0012(15)
C26 0.084(3) 0.0308(16) 0.0435(19) -0.0059(15) -0.0028(18) 0.0153(19)
C27 0.053(2) 0.0332(17) 0.0535(19) 0.0025(15) 0.0128(17) 0.0187(17)
C28 0.054(2) 0.0422(18) 0.059(2) 0.0011(16) -0.0066(18) 0.0144(17)
C29 0.090(3) 0.0441(19) 0.0426(18) 0.0104(16) 0.004(2) 0.020(2)
C30 0.084(3) 0.0260(14) 0.067(2) 0.0089(15) -0.001(3) 0.0004(18)

loop_
_atom_type_symbol
_atom_type_scat_dispersion_real
_atom_type_scat_dispersion_imag
_atom_type_scat_Cromer_Mann_a1
_atom_type_scat_Cromer_Mann_b1
_atom_type_scat_Cromer_Mann_a2
_atom_type_scat_Cromer_Mann_b2
_atom_type_scat_Cromer_Mann_a3
_atom_type_scat_Cromer_Mann_b3
_atom_type_scat_Cromer_Mann_a4
_atom_type_scat_Cromer_Mann_b4
_atom_type_scat_Cromer_Mann_c
_atom_type_scat_source
C 0.0033 0.0016 2.3100 20.8439 1.0200 10.2075 1.5886 0.5687 0.8650 51.6512 0.2156 'International Tables Vol C 4.2.6.8 and 6.1.1.4'
H 0.0000 0.0000 0.4930 10.5109 0.3229 26.1257 0.1402 3.1424 0.0408 57.7998 0.0030 'International Tables Vol C 4.2.6.8 and 6.1.1.4'
Fe 0.3463 0.8444 11.7695 4.7611 7.3573 0.3072 3.5222 15.3535 2.3045 76.8805 1.0369 'International Tables Vol C 4.2.6.8 and 6.1.1.4'
B 0.0013 0.0007 2.0545 23.2185 1.3326 1.0210 1.0979 60.3498 0.7068 0.1403 -0.1932 'International Tables Vol C 4.2.6.8 and 6.1.1.4'
F 0.0171 0.0103 3.5392 10.2825 2.6412 4.2944 1.5170 0.2615 1.0243 26.1476 0.2776 'International Tables Vol C 4.2.6.8 and 6.1.1.4'

loop_
_geom_angle_atom_site_label_1
_geom_angle_site_symmetry_1
_geom_angle_atom_site_label_2
_geom_angle_site_symmetry_2
_geom_angle_atom_site_label_3
_geom_angle_site_symmetry_3
_geom_angle
_geom_angle_publ_flag
C2 . Fe1 . C3 . 41.08(11) yes
C2 . Fe1 . C4 . 68.12(12) yes
C3 . Fe1 . C4 . 40.57(11) yes
C2 . Fe1 . C5 . 68.22(12) yes
C3 . Fe1 . C5 . 68.44(12) yes
C4 . Fe1 . C5 . 40.20(12) yes
C2 . Fe1 . C6 . 40.64(12) yes
C3 . Fe1 . C6 . 68.95(12) yes
C4 . Fe1 . C6 . 68.18(12) yes
C5 . Fe1 . C6 . 40.74(12) yes
C2 . Fe1 . C26 . 165.24(14) yes
C3 . Fe1 . C26 . 129.53(12) yes
C4 . Fe1 . C26 . 112.32(14) yes
C5 . Fe1 . C26 . 122.35(15) yes
C6 . Fe1 . C26 . 154.07(14) yes
C2 . Fe1 . C27 . 127.66(13) yes
C3 . Fe1 . C27 . 115.21(12) yes
C4 . Fe1 . C27 . 130.04(13) yes
C5 . Fe1 . C27 . 161.00(14) yes
C6 . Fe1 . C27 . 157.99(14) yes
C2 . Fe1 . C28 . 107.80(14) yes
C3 . Fe1 . C28 . 126.78(13) yes
C4 . Fe1 . C28 . 164.71(13) yes
C5 . Fe1 . C28 . 153.60(13) yes
C6 . Fe1 . C28 . 119.06(14) yes
C2 . Fe1 . C29 . 118.97(14) yes
C3 . Fe1 . C29 . 158.32(14) yes
C4 . Fe1 . C29 . 154.52(15) yes
C5 . Fe1 . C29 . 116.70(15) yes
C6 . Fe1 . C29 . 100.65(14) yes
C2 . Fe1 . C30 . 152.92(14) yes
C3 . Fe1 . C30 . 160.85(15) yes
C4 . Fe1 . C30 . 121.94(15) yes
C5 . Fe1 . C30 . 102.51(16) yes
C6 . Fe1 . C30 . 115.89(15) yes
C26 . Fe1 . C27 . 40.01(15) yes
C26 . Fe1 . C28 . 67.66(16) yes
C27 . Fe1 . C28 . 40.06(14) yes
C26 . Fe1 . C29 . 67.46(15) yes
C27 . Fe1 . C29 . 67.43(15) yes
C28 . Fe1 . C29 . 40.64(16) yes
C26 . Fe1 . C30 . 40.25(15) yes
C27 . Fe1 . C30 . 67.89(16) yes
C28 . Fe1 . C30 . 68.68(17) yes
C29 . Fe1 . C30 . 40.75(16) yes
Fe1 . C2 . C3 . 72.00(16) yes
Fe1 . C2 . C6 . 70.21(16) yes
C3 . C2 . C6 . 109.9(3) yes
Fe1 . C2 . H21 . 120.8 no
C3 . C2 . H21 . 124.5 no
C6 . C2 . H21 . 125.5 no
C2 . C3 . Fe1 . 66.92(15) yes
C2 . C3 . C4 . 105.1(2) yes
Fe1 . C3 . C4 . 68.85(15) yes
C2 . C3 . B7 . 126.1(3) yes
Fe1 . C3 . B7 . 130.0(2) yes
C4 . C3 . B7 . 128.8(3) yes
C3 . C4 . Fe1 . 70.59(16) yes
C3 . C4 . C5 . 109.3(3) yes
Fe1 . C4 . C5 . 69.34(19) yes
C3 . C4 . H41 . 124.8 no
Fe1 . C4 . H41 . 126.4 no
C5 . C4 . H41 . 125.9 no
C4 . C5 . Fe1 . 70.46(18) yes
C4 . C5 . C6 . 108.2(3) yes
Fe1 . C5 . C6 . 69.01(18) yes
C4 . C5 . H51 . 125.7 no
Fe1 . C5 . H51 . 118.4 no
C6 . C5 . H51 . 125.3 no
C5 . C6 . C2 . 107.5(3) yes
C5 . C6 . Fe1 . 70.25(18) yes
C2 . C6 . Fe1 . 69.15(17) yes
C5 . C6 . H61 . 125.9 no
C2 . C6 . H61 . 126.5 no
Fe1 . C6 . H61 . 124.3 no
C3 . B7 . C8 . 119.8(2) yes
C3 . B7 . C17 . 118.0(2) yes
C8 . B7 . C17 . 121.9(2) yes
B7 . C8 . C9 . 119.2(2) yes
B7 . C8 . C15 . 123.2(2) yes
C9 . C8 . C15 . 117.4(2) yes
C8 . C9 . C10 . 123.0(3) yes
C8 . C9 . C11 . 120.5(3) yes
C10 . C9 . C11 . 116.5(3) yes
C9 . C10 . H101 . 109.9 no
C9 . C10 . H103 . 110.8 no
H101 . C10 . H103 . 108.6 no
C9 . C10 . H102 . 111.3 no
H101 . C10 . H102 . 108.7 no
H103 . C10 . H102 . 107.4 no
C9 . C11 . C12 . 119.2(3) yes
C9 . C11 . H111 . 121.0 no
C12 . C11 . H111 . 119.8 no
C11 . C12 . F13 . 118.7(3) yes
C11 . C12 . C14 . 122.6(3) yes
F13 . C12 . C14 . 118.7(3) yes
C12 . C14 . C15 . 119.1(3) yes
C12 . C14 . H141 . 120.5 no
C15 . C14 . H141 . 120.3 no
C8 . C15 . C14 . 120.9(3) yes
C8 . C15 . C16 . 123.3(3) yes
C14 . C15 . C16 . 115.7(3) yes
C15 . C16 . H163 . 109.5 no
C15 . C16 . H161 . 108.6 no
H163 . C16 . H161 . 109.7 no
C15 . C16 . H162 . 110.2 no
H163 . C16 . H162 . 108.9 no
H161 . C16 . H162 . 109.9 no
B7 . C17 . C18 . 122.5(2) yes
B7 . C17 . C23 . 119.7(2) yes
C18 . C17 . C23 . 117.8(3) yes
C17 . C18 . C19 . 120.4(3) yes
C17 . C18 . C25 . 123.1(3) yes
C19 . C18 . C25 . 116.4(3) yes
C18 . C19 . C20 . 119.2(3) yes
C18 . C19 . H191 . 120.8 no
C20 . C19 . H191 . 120.0 no
C19 . C20 . F21 . 118.7(3) yes
C19 . C20 . C22 . 122.5(3) yes
F21 . C20 . C22 . 118.7(3) yes
C20 . C22 . C23 . 119.1(3) yes
C20 . C22 . H221 . 120.4 no
C23 . C22 . H221 . 120.5 no
C17 . C23 . C22 . 120.9(3) yes
C17 . C23 . C24 . 121.0(3) yes
C22 . C23 . C24 . 118.1(3) yes
C23 . C24 . H241 . 111.3 no
C23 . C24 . H243 . 110.8 no
H241 . C24 . H243 . 107.4 no
C23 . C24 . H242 . 111.7 no
H241 . C24 . H242 . 108.3 no
H243 . C24 . H242 . 107.1 no
C18 . C25 . H251 . 109.4 no
C18 . C25 . H253 . 110.3 no
H251 . C25 . H253 . 107.5 no
C18 . C25 . H252 . 114.0 no
H251 . C25 . H252 . 107.6 no
H253 . C25 . H252 . 107.8 no
Fe1 . C26 . C27 . 70.35(19) yes
Fe1 . C26 . C30 . 69.40(19) yes
C27 . C26 . C30 . 108.9(3) yes
Fe1 . C26 . H261 . 124.9 no
C27 . C26 . H261 . 125.8 no
C30 . C26 . H261 . 125.3 no
C26 . C27 . Fe1 . 69.6(2) yes
C26 . C27 . C28 . 108.5(3) yes
Fe1 . C27 . C28 . 69.7(2) yes
C26 . C27 . H271 . 125.4 no
Fe1 . C27 . H271 . 124.6 no
C28 . C27 . H271 . 126.1 no
C27 . C28 . Fe1 . 70.3(2) yes
C27 . C28 . C29 . 106.9(3) yes
Fe1 . C28 . C29 . 68.9(2) yes
C27 . C28 . H281 . 126.7 no
Fe1 . C28 . H281 . 117.7 no
C29 . C28 . H281 . 125.6 no
C28 . C29 . Fe1 . 70.4(2) yes
C28 . C29 . C30 . 108.9(3) yes
Fe1 . C29 . C30 . 69.9(2) yes
C28 . C29 . H291 . 125.5 no
Fe1 . C29 . H291 . 123.5 no
C30 . C29 . H291 . 125.5 no
C29 . C30 . C26 . 106.8(4) yes
C29 . C30 . Fe1 . 69.4(2) yes
C26 . C30 . Fe1 . 70.35(18) yes
C29 . C30 . H301 . 125.8 no
C26 . C30 . H301 . 127.4 no
Fe1 . C30 . H301 . 123.8 no

loop_
_geom_bond_atom_site_label_1
_geom_bond_site_symmetry_1
_geom_bond_atom_site_label_2
_geom_bond_site_symmetry_2
_geom_bond_distance
_geom_bond_publ_flag
Fe1 . C2 . 2.022(3) yes
Fe1 . C3 . 2.090(3) yes
Fe1 . C4 . 2.067(3) yes
Fe1 . C5 . 2.052(3) yes
Fe1 . C6 . 2.036(3) yes
Fe1 . C26 . 2.052(3) yes
Fe1 . C27 . 2.061(3) yes
Fe1 . C28 . 2.054(4) yes
Fe1 . C29 . 2.034(4) yes
Fe1 . C30 . 2.039(3) yes
C2 . C3 . 1.444(4) yes
C2 . C6 . 1.409(4) yes
C2 . H21 . 0.990 no
C3 . C4 . 1.441(4) yes
C3 . B7 . 1.547(4) yes
C4 . C5 . 1.416(4) yes
C4 . H41 . 0.997 no
C5 . C6 . 1.423(4) yes
C5 . H51 . 1.016 no
C6 . H61 . 1.002 no
B7 . C8 . 1.609(4) yes
B7 . C17 . 1.588(4) yes
C8 . C9 . 1.422(4) yes
C8 . C15 . 1.412(4) yes
C9 . C10 . 1.517(4) yes
C9 . C11 . 1.394(4) yes
C10 . H101 . 0.959 no
C10 . H103 . 0.978 no
C10 . H102 . 0.982 no
C11 . C12 . 1.376(4) yes
C11 . H111 . 0.960 no
C12 . F13 . 1.363(3) yes
C12 . C14 . 1.359(4) yes
C14 . C15 . 1.401(4) yes
C14 . H141 . 0.952 no
C15 . C16 . 1.508(4) yes
C16 . H163 . 0.981 no
C16 . H161 . 0.957 no
C16 . H162 . 0.961 no
C17 . C18 . 1.420(4) yes
C17 . C23 . 1.417(4) yes
C18 . C19 . 1.395(4) yes
C18 . C25 . 1.512(4) yes
C19 . C20 . 1.370(4) yes
C19 . H191 . 0.959 no
C20 . F21 . 1.366(3) yes
C20 . C22 . 1.379(4) yes
C22 . C23 . 1.384(4) yes
C22 . H221 . 0.955 no
C23 . C24 . 1.509(4) yes
C24 . H241 . 0.975 no
C24 . H243 . 0.983 no
C24 . H242 . 0.961 no
C25 . H251 . 0.975 no
C25 . H253 . 0.966 no
C25 . H252 . 0.974 no
C26 . C27 . 1.407(5) yes
C26 . C30 . 1.408(5) yes
C26 . H261 . 1.020 no
C27 . C28 . 1.410(5) yes
C27 . H271 . 1.004 no
C28 . C29 . 1.420(6) yes
C28 . H281 . 1.042 no
C29 . C30 . 1.418(6) yes
C29 . H291 . 0.999 no
C30 . H301 . 1.024 no
